data_7104334
loop_
_publ_author_name
'Barboiu, Mihail'
'Dumitru, Florina'
'Legrand, Yves-Marie'
'Petit, Eddy'
'van der Lee, Arie'

_publ_section_title
;
 Self-sorting of equilibrating metallosupramolecular DCLs via
 constitutional crystallization.
;
_journal_issue 16
_journal_name_full 'Chemical communications (Cambridge, England)'
_journal_page_first 2192
_journal_page_last 2194
_journal_paper_doi 10.1039/b900155g
_journal_volume 34
_journal_year 2009
_chemical_absolute_configuration ad
_chemical_formula_moiety 'C21 H15 F6 N3 O8 Pb S2'
_chemical_formula_sum 'C21 H15 F6 N3 O8 Pb S2'
_chemical_formula_weight 822.70
_space_group_IT_number 43
_symmetry_cell_setting orthorhombic
_symmetry_space_group_name_Hall 'F 2 -2d'
_symmetry_space_group_name_H-M 'F d d 2'
_atom_sites_solution_hydrogens geom
_atom_sites_solution_primary direct
_cell_angle_alpha 90
_cell_angle_beta 90
_cell_angle_gamma 90
_cell_formula_units_Z 16
_cell_length_a 15.8406(5)
_cell_length_b 16.1462(4)
_cell_length_c 40.5039(14)
_cell_measurement_reflns_used 13820
_cell_measurement_temperature 173
_cell_measurement_theta_max 29.0416
_cell_measurement_theta_min 3.7328
_cell_volume 10359.5(5)
_computing_cell_refinement
;
CrysAlis RED, Oxford Diffraction Ltd.,
Version 1.171.32.29 (release 10-06-2008 CrysAlis171 .NET)
(compiled Jun 10 2008,16:49:55)
;
_computing_data_collection
;
CrysAlis CCD, Oxford Diffraction Ltd.,
Version 1.171.32.29 (release 10-06-2008 CrysAlis171 .NET)
(compiled Jun 10 2008,16:49:55)
;
_computing_data_reduction
;
CrysAlis RED, Oxford Diffraction Ltd.,
Version 1.171.32.29 (release 10-06-2008 CrysAlis171 .NET)
(compiled Jun 10 2008,16:49:55)
;
_computing_molecular_graphics 'CAMERON (Watkin et al., 1996)'
_computing_publication_material 'CRYSTALS (Betteridge et al., 2003)'
_computing_structure_refinement 'CRYSTALS (Betteridge et al., 2003)'
_computing_structure_solution 'SIR92 (Altomare et al., 1994)'
_diffrn_ambient_temperature 173
_diffrn_detector_area_resol_mean 16.0143
_diffrn_measured_fraction_theta_full 0.995
_diffrn_measured_fraction_theta_max 0.918
_diffrn_measurement_details
;
1 omega -12.00 40.00 1.0000 120.0000
omega____ theta____ kappa____ phi______ omega'___ theta'___ frames
- 17.8630 77.0000 90.0000 0.0000 0.0000 52

2 omega -52.00 0.00 1.0000 120.0000
omega____ theta____ kappa____ phi______ omega'___ theta'___ frames
- 17.8630 -77.0000 270.0000 0.0000 0.0000 52

3 omega -53.00 -4.00 1.0000 120.0000
omega____ theta____ kappa____ phi______ omega'___ theta'___ frames
- 17.8630 -45.0000 330.0000 0.0000 0.0000 49

4 omega -53.00 -4.00 1.0000 120.0000
omega____ theta____ kappa____ phi______ omega'___ theta'___ frames
- 17.8630 -45.0000 210.0000 0.0000 0.0000 49

5 omega -53.00 -4.00 1.0000 120.0000
omega____ theta____ kappa____ phi______ omega'___ theta'___ frames
- 17.8630 -45.0000 120.0000 0.0000 0.0000 49

6 omega -12.00 40.00 1.0000 120.0000
omega____ theta____ kappa____ phi______ omega'___ theta'___ frames
- 17.8630 77.0000 180.0000 0.0000 0.0000 52

7 omega 40.00 89.00 1.0000 120.0000
omega____ theta____ kappa____ phi______ omega'___ theta'___ frames
- 17.8630 45.0000 60.0000 0.0000 0.0000 49

8 omega 40.00 89.00 1.0000 120.0000
omega____ theta____ kappa____ phi______ omega'___ theta'___ frames
- 17.8630 45.0000 210.0000 0.0000 0.0000 49

;
_diffrn_measurement_device 'Oxford Diffraction XCALIBUR'
_diffrn_measurement_device_type Area
_diffrn_measurement_method \w
_diffrn_orient_matrix_UB_11 0.0175822520
_diffrn_orient_matrix_UB_12 0.0141244469
_diffrn_orient_matrix_UB_13 -0.0150796924
_diffrn_orient_matrix_UB_21 0.0124856226
_diffrn_orient_matrix_UB_22 -0.0410235507
_diffrn_orient_matrix_UB_23 -0.0038768805
_diffrn_orient_matrix_UB_31 -0.0391939368
_diffrn_orient_matrix_UB_32 -0.0067307707
_diffrn_orient_matrix_UB_33 -0.0079937735
_diffrn_radiation_monochromator graphite
_diffrn_radiation_source 'Enhance (Mo) X-ray Source'
_diffrn_radiation_type 'Mo K\a'
_diffrn_radiation_wavelength 0.71073
_diffrn_reflns_av_R_equivalents 0.026
_diffrn_reflns_limit_h_max 21
_diffrn_reflns_limit_h_min -20
_diffrn_reflns_limit_k_max 21
_diffrn_reflns_limit_k_min -20
_diffrn_reflns_limit_l_max 54
_diffrn_reflns_limit_l_min -53
_diffrn_reflns_number 20575
_diffrn_reflns_theta_full 25.917
_diffrn_reflns_theta_max 29.120
_diffrn_reflns_theta_min 3.742
_diffrn_standards_number 0
_exptl_absorpt_coefficient_mu 6.771
_exptl_absorpt_correction_T_max 1.00000
_exptl_absorpt_correction_T_min 0.53179
_exptl_absorpt_correction_type multi-scan
_exptl_absorpt_process_details
;
CrysAlis RED, Oxford Diffraction Ltd.,
Version 1.171.32.29 (release 10-06-2008 CrysAlis171 .NET)
(compiled Jun 10 2008,16:49:55)
Empirical absorption correction using spherical harmonics,
implemented in SCALE3 ABSPACK scaling algorithm.
;
_exptl_crystal_colour orange-red
_exptl_crystal_density_diffrn 2.111
_exptl_crystal_density_method 'not measured'
_exptl_crystal_description prism
_exptl_crystal_F_000 6304.0
_exptl_crystal_size_max 0.25
_exptl_crystal_size_mid 0.20
_exptl_crystal_size_min 0.10
_refine_diff_density_max 1.51
_refine_diff_density_min -1.32
_refine_ls_abs_structure_details 'Flack (1983), 2749 Friedel-pairs'
_refine_ls_abs_structure_Flack 0.502(4)
_refine_ls_extinction_method None
_refine_ls_goodness_of_fit_ref 0.8163
_refine_ls_hydrogen_treatment constr
_refine_ls_matrix_type full
_refine_ls_number_parameters 378
_refine_ls_number_reflns 5996
_refine_ls_number_restraints 452
_refine_ls_R_factor_all 0.0386
_refine_ls_R_factor_gt 0.0213
_refine_ls_shift/su_max 0.001483
_refine_ls_structure_factor_coef Fsqd
_refine_ls_weighting_details
;
Method= Modified Sheldrick
w=1/[\s^2^(F^2^) + ( 0.03P)^2^ + 0.00P]
,where P=(max(Fo^2^,0) + 2Fc^2^)/3
;
_refine_ls_weighting_scheme calc
_refine_ls_wR_factor_all 0.0393
_refine_ls_wR_factor_gt 0.0367
_refine_ls_wR_factor_ref 0.0393
_reflns_limit_h_max 21
_reflns_limit_h_min 0
_reflns_limit_k_max 21
_reflns_limit_k_min 0
_reflns_limit_l_max 54
_reflns_limit_l_min -53
_reflns_number_gt 4703
_reflns_number_total 5996
_reflns_threshold_expression I>2.0\s(I)
_oxford_diffrn_Wilson_B_factor 1.39
_oxford_diffrn_Wilson_scale 0.85
_oxford_refine_ls_r_factor_ref 0.0386
_oxford_refine_ls_scale 0.33612(12)
_oxford_reflns_number_all 5996
_oxford_reflns_threshold_expression_ref I>-10.0\s(I)
_cod_data_source_file b900155g.txt
_cod_data_source_block 3
_cod_depositor_comments
;
The following automatic conversions were performed:
'_symmetry_cell_setting' value 'Orthorhombic' changed to 'orthorhombic'
according to '/home/saulius/struct/CIF-dictionaries/cif_core.dic'
dictionary named 'cif_core.dic' version 2.4.1 from 2010-06-29.

Automatic conversion script
Id: cif_fix_enum 1527 2010-12-29 10:47:43Z saulius 
;
_cod_original_sg_symbol_H-M 'F d d 2 '
_cod_database_code 7104334

loop_
_symmetry_equiv_pos_as_xyz
x,y,z
x,y+1/2,z+1/2
x+1/2,y,z+1/2
x+1/2,y+1/2,z
-x+1/4,y+1/4,z+1/4
-x+1/4,y+3/4,z+3/4
-x+3/4,y+1/4,z+3/4
-x+3/4,y+3/4,z+1/4
x+1/4,-y+1/4,z+1/4
x+1/4,-y+3/4,z+3/4
x+3/4,-y+1/4,z+3/4
x+3/4,-y+3/4,z+1/4
-x+1/2,-y,z+1/2
-x+1/2,-y+1/2,z+1
-x+1,-y,z+1
-x+1,-y+1/2,z+1/2

loop_
_atom_site_label
_atom_site_type_symbol
_atom_site_fract_x
_atom_site_fract_y
_atom_site_fract_z
_atom_site_U_iso_or_equiv
_atom_site_occupancy
_atom_site_adp_type
_atom_site_refinement_flags_posn
_atom_site_refinement_flags_adp
_atom_site_refinement_flags_occupancy
_atom_site_disorder_assembly
_atom_site_disorder_group
_oxford_atom_site_special_shape
_atom_site_attached_hydrogens
Pb1 Pb 0.7500 0.7500 0.58886(3) 0.0204 1.0000 Uani S TU . . . . .
O2 O 0.6640(2) 0.8737(2) 0.57481(8) 0.0455 1.0000 Uani . U . . . . .
S3 S 0.68112(9) 0.94732(8) 0.59382(4) 0.0348 1.0000 Uani . U . . . . .
O4 O 0.6537(4) 1.0212(2) 0.57961(11) 0.0925 1.0000 Uani . U . . . . .
O5 O 0.7641(2) 0.9438(4) 0.60787(13) 0.0612 1.0000 Uani . U . . . . .
C6 C 0.6155(4) 0.9336(4) 0.62996(17) 0.0554 1.0000 Uani . U . . . . .
F7 F 0.6194(2) 1.0007(3) 0.64861(9) 0.0803 1.0000 Uani . U . . . . .
F8 F 0.5369(2) 0.9202(3) 0.62143(15) 0.1209 1.0000 Uani . U . . . . .
F9 F 0.6407(3) 0.8688(3) 0.64664(11) 0.1115 1.0000 Uani . U . . . . .
N10 N 0.7500 0.7500 0.5301(2) 0.0208 1.0000 Uani S TU . . . . .
C11 C 0.8176(3) 0.7792(3) 0.51363(10) 0.0247 1.0000 Uani . U . . . . .
C12 C 0.8876(4) 0.8104(4) 0.53267(13) 0.0241 1.0000 Uani . U . . . . .
N13 N 0.8868(3) 0.8105(3) 0.56409(11) 0.0245 1.0000 Uani . U . . . . .
C14 C 0.9543(3) 0.8442(3) 0.58320(11) 0.0231 1.0000 Uani . U . . . . .
C15 C 1.0179(3) 0.8913(3) 0.56937(11) 0.0361 1.0000 Uani . U . . . . .
C16 C 1.0807(3) 0.9236(3) 0.58870(11) 0.0333 1.0000 Uani . U . . . . .
C17 C 1.0785(3) 0.9119(3) 0.62218(12) 0.0281 1.0000 Uani . U . . . . .
O18 O 1.1390(2) 0.9441(2) 0.64293(9) 0.0414 1.0000 Uani . U . . . . .
C19 C 1.0176(3) 0.8636(4) 0.63653(12) 0.0425 1.0000 Uani . U . . . . .
C20 C 0.9547(3) 0.8310(3) 0.61624(11) 0.0400 1.0000 Uani . U . . . . .
C21 C 0.8188(3) 0.7790(4) 0.47976(11) 0.0362 1.0000 Uani . U . . . . .
C22 C 0.750000(7) 0.750000(7) 0.4607(3) 0.0399 1.0000 Uani S TU . . . . .
Pb101 Pb 0.7500 0.2500 0.50042(3) 0.0235 1.0000 Uani S TU . . . . .
O102 O 0.6685(2) 0.37728(19) 0.51431(8) 0.0364 1.0000 Uani . U . . . . .
S103 S 0.67482(8) 0.44718(7) 0.49156(4) 0.0329 1.0000 Uani . U . . . . .
O105 O 0.7532(2) 0.4461(4) 0.47352(12) 0.0469 1.0000 Uani . U . . . . .
O104 O 0.6460(3) 0.5244(2) 0.50462(10) 0.0549 1.0000 Uani . U . . . . .
C106 C 0.5974(3) 0.4190(4) 0.45972(13) 0.0339 1.0000 Uani . U . . . . .
F107 F 0.59361(19) 0.47697(18) 0.43685(7) 0.0484 1.0000 Uani . U . . . . .
F109 F 0.61993(18) 0.34909(18) 0.44513(8) 0.0492 1.0000 Uani . U . . . . .
F108 F 0.52123(17) 0.4098(2) 0.47269(8) 0.0555 1.0000 Uani . U . . . . .
N113 N 0.8844(3) 0.3144(3) 0.52473(11) 0.0248 1.0000 Uani . U . . . . .
C112 C 0.8869(4) 0.3129(4) 0.55621(14) 0.0285 1.0000 Uani . U . . . . .
C111 C 0.8167(3) 0.2807(3) 0.57548(10) 0.0283 1.0000 Uani . U . . . . .
N110 N 0.7500 0.2500 0.5586(2) 0.0284 1.0000 Uani S TU . . . . .
C121 C 0.8171(4) 0.2818(3) 0.61022(11) 0.0377 1.0000 Uani . U . . . . .
C122 C 0.750000(7) 0.250000(7) 0.6256(3) 0.0423 1.0000 Uani S TU . . . . .
C114 C 0.9515(3) 0.3471(3) 0.50594(11) 0.0243 1.0000 Uani . U . . . . .
C115 C 1.0202(3) 0.3911(3) 0.51885(11) 0.0354 1.0000 Uani . U . . . . .
C116 C 1.0824(3) 0.4216(3) 0.49887(12) 0.0388 1.0000 Uani . U . . . . .
C117 C 1.0799(3) 0.4098(3) 0.46458(13) 0.0304 1.0000 Uani . U . . . . .
O118 O 1.1372(2) 0.4405(2) 0.44399(9) 0.0439 1.0000 Uani . U . . . . .
C119 C 1.0109(3) 0.3675(3) 0.45161(11) 0.0349 1.0000 Uani . U . . . . .
C120 C 0.9484(3) 0.3370(3) 0.47186(11) 0.0306 1.0000 Uani . U . . . . .
H121 H 0.9347 0.8303 0.5214 0.0288 1.0000 Uiso R . . . . . .
H151 H 1.0184 0.9009 0.5468 0.0412 1.0000 Uiso R . . . . . .
H161 H 1.1243 0.9538 0.5792 0.0428 1.0000 Uiso R . . . . . .
H191 H 1.0181 0.8532 0.6592 0.0519 1.0000 Uiso R . . . . . .
H201 H 0.9120 0.7994 0.6258 0.0490 1.0000 Uiso R . . . . . .
H211 H 0.8659 0.7982 0.4685 0.0449 1.0000 Uiso R . . . . . .
H221 H 0.7500 0.7500 0.4369 0.0532 1.0000 Uiso RS . . . . . .
H1121 H 0.9340 0.3327 0.5672 0.0370 1.0000 Uiso R . . . . . .
H1211 H 0.8629 0.3036 0.6216 0.0457 1.0000 Uiso R . . . . . .
H1221 H 0.7500 0.2500 0.6484 0.0512 1.0000 Uiso RS . . . . . .
H1151 H 1.0229 0.4000 0.5415 0.0469 1.0000 Uiso R . . . . . .
H1161 H 1.1276 0.4506 0.5081 0.0479 1.0000 Uiso R . . . . . .
H1191 H 1.0073 0.3599 0.4289 0.0440 1.0000 Uiso R . . . . . .
H1201 H 0.9025 0.3090 0.4627 0.0381 1.0000 Uiso R . . . . . .
H1181 H 1.1726 0.4638 0.4552 0.0709 1.0000 Uiso R . . . . . .
H181 H 1.1664 0.9824 0.6354 0.0610 1.0000 Uiso R . . . . . .

loop_
_atom_site_aniso_label
_atom_site_aniso_U_11
_atom_site_aniso_U_22
_atom_site_aniso_U_33
_atom_site_aniso_U_23
_atom_site_aniso_U_13
_atom_site_aniso_U_12
Pb1 0.0225(2) 0.0215(3) 0.0171(2) 0.0000 0.0000 0.00070(13)
O2 0.065(2) 0.0283(14) 0.043(2) -0.0136(13) -0.0220(16) 0.0215(14)
S3 0.0512(7) 0.0228(6) 0.0304(6) -0.0023(5) 0.0026(5) 0.0024(6)
O4 0.197(5) 0.026(2) 0.054(3) 0.0033(16) -0.002(3) 0.035(3)
O5 0.0344(17) 0.070(4) 0.079(4) -0.026(3) 0.0089(17) -0.016(2)
C6 0.046(2) 0.055(3) 0.065(3) -0.0131(17) 0.026(2) 0.009(3)
F7 0.088(2) 0.087(2) 0.066(2) -0.037(2) 0.0249(18) 0.012(2)
F8 0.042(2) 0.113(4) 0.207(5) -0.065(3) 0.035(2) -0.014(2)
F9 0.167(4) 0.089(3) 0.079(3) 0.037(2) 0.064(3) 0.024(3)
N10 0.030(3) 0.014(4) 0.0191(15) 0.0000 0.0000 -0.0042(19)
C11 0.035(2) 0.018(2) 0.0207(15) 0.0018(17) 0.0029(14) -0.0047(19)
C12 0.027(2) 0.021(3) 0.0247(19) 0.0025(17) 0.0060(15) -0.003(2)
N13 0.0280(15) 0.023(2) 0.0224(18) 0.0001(16) 0.0010(13) -0.0053(15)
C14 0.0212(19) 0.022(2) 0.0257(16) 0.0015(16) 0.0000(14) 0.0005(16)
C15 0.037(3) 0.049(3) 0.022(2) 0.0052(18) 0.0011(16) -0.016(2)
C16 0.032(2) 0.039(3) 0.0288(18) 0.0082(19) -0.0002(17) -0.013(2)
C17 0.026(2) 0.031(3) 0.0266(18) 0.0018(18) -0.0056(16) -0.0005(19)
O18 0.0326(18) 0.058(3) 0.0338(19) 0.0070(17) -0.0094(15) -0.0126(18)
C19 0.040(3) 0.064(4) 0.023(2) 0.016(2) -0.0096(18) -0.017(3)
C20 0.034(3) 0.059(4) 0.0266(18) 0.006(2) 0.0014(17) -0.021(2)
C21 0.038(3) 0.049(3) 0.0215(16) 0.002(2) 0.0074(17) -0.013(3)
C22 0.051(5) 0.046(8) 0.022(4) 0.0000 0.0000 -0.013(4)
Pb101 0.0290(2) 0.0231(3) 0.0184(2) 0.0000 0.0000 0.00484(13)
O102 0.0500(18) 0.0259(14) 0.0333(17) 0.0050(11) 0.0130(14) 0.0124(13)
S103 0.0406(7) 0.0227(6) 0.0354(6) 0.0024(5) 0.0077(5) 0.0041(6)
O105 0.0344(18) 0.053(3) 0.054(2) 0.0096(19) 0.0097(14) -0.0067(18)
O104 0.078(3) 0.0262(19) 0.061(2) -0.0074(14) -0.002(2) 0.0138(18)
C106 0.032(2) 0.034(2) 0.036(2) 0.0092(13) 0.0104(14) 0.004(2)
F107 0.0547(18) 0.049(2) 0.0419(16) 0.0181(12) 0.0073(13) 0.0159(15)
F109 0.0558(17) 0.0405(16) 0.0513(17) -0.0072(13) -0.0054(14) 0.0042(14)
F108 0.0288(15) 0.072(2) 0.065(2) 0.0248(17) 0.0123(13) 0.0039(15)
N113 0.0338(15) 0.016(2) 0.0242(18) -0.0009(16) -0.0037(13) 0.0049(14)
C112 0.036(2) 0.024(3) 0.0254(19) -0.0049(18) -0.0052(16) 0.001(2)
C111 0.044(2) 0.021(3) 0.0200(15) 0.0000(18) -0.0025(14) 0.005(2)
N110 0.040(3) 0.024(5) 0.0212(16) 0.0000 0.0000 0.000(2)
C121 0.072(4) 0.020(3) 0.0210(16) -0.0033(19) -0.005(2) 0.005(3)
C122 0.080(6) 0.039(7) 0.008(4) 0.0000 0.0000 0.006(4)
C114 0.0283(19) 0.017(2) 0.0274(16) -0.0014(16) -0.0061(14) 0.0066(16)
C115 0.035(3) 0.047(3) 0.025(2) -0.0081(18) -0.0077(15) -0.004(2)
C116 0.029(2) 0.053(3) 0.0343(19) -0.009(2) -0.0113(17) -0.012(2)
C117 0.026(2) 0.030(3) 0.0353(18) -0.0053(19) -0.0025(17) 0.001(2)
O118 0.049(2) 0.047(2) 0.036(2) -0.0017(17) -0.0029(16) -0.024(2)
C119 0.040(3) 0.039(3) 0.0264(19) -0.0009(18) -0.0066(18) -0.010(2)
C120 0.033(2) 0.031(3) 0.0286(17) -0.0029(18) -0.0095(16) -0.008(2)

loop_
_atom_type_symbol
_atom_type_scat_dispersion_real
_atom_type_scat_dispersion_imag
_atom_type_scat_Cromer_Mann_a1
_atom_type_scat_Cromer_Mann_b1
_atom_type_scat_Cromer_Mann_a2
_atom_type_scat_Cromer_Mann_b2
_atom_type_scat_Cromer_Mann_a3
_atom_type_scat_Cromer_Mann_b3
_atom_type_scat_Cromer_Mann_a4
_atom_type_scat_Cromer_Mann_b4
_atom_type_scat_Cromer_Mann_c
_atom_type_scat_source
C 0.0033 0.0016 2.3100 20.8439 1.0200 10.2075 1.5886 0.5687 0.8650 51.6512 0.2156 'International Tables Vol C 4.2.6.8 and 6.1.1.4'
H 0.0000 0.0000 0.4930 10.5109 0.3229 26.1257 0.1402 3.1424 0.0408 57.7998 0.0030 'International Tables Vol C 4.2.6.8 and 6.1.1.4'
O 0.0106 0.0060 3.0485 13.2771 2.2868 5.7011 1.5463 0.3239 0.8670 32.9089 0.2508 'International Tables Vol C 4.2.6.8 and 6.1.1.4'
S 0.1246 0.1234 6.9053 1.4679 5.2034 22.2151 1.4379 0.2536 1.5863 56.1720 0.8669 'International Tables Vol C 4.2.6.8 and 6.1.1.4'
N 0.0061 0.0033 12.2126 0.0057 3.1322 9.8933 2.0125 28.9975 1.1663 0.5826 -11.5290 'International Tables Vol C 4.2.6.8 and 6.1.1.4'
F 0.0171 0.0103 3.5392 10.2825 2.6412 4.2944 1.5170 0.2615 1.0243 26.1476 0.2776 'International Tables Vol C 4.2.6.8 and 6.1.1.4'
Pb -3.3944 10.1111 31.0617 0.6902 13.0637 2.3576 18.4420 8.6180 5.9696 47.2579 13.4118 'International Tables Vol C 4.2.6.8 and 6.1.1.4'

loop_
_geom_angle_atom_site_label_1
_geom_angle_site_symmetry_1
_geom_angle_atom_site_label_2
_geom_angle_site_symmetry_2
_geom_angle_atom_site_label_3
_geom_angle_site_symmetry_3
_geom_angle
_geom_angle_publ_flag
O2 14_664 Pb1 . N13 14_664 93.85(14) yes
O2 14_664 Pb1 . O2 . 153.50(15) yes
N13 14_664 Pb1 . O2 . 75.80(14) yes
O2 14_664 Pb1 . N10 . 76.75(8) yes
N13 14_664 Pb1 . N10 . 67.12(10) yes
O2 . Pb1 . N10 . 76.75(8) yes
O2 14_664 Pb1 . N13 . 75.80(14) yes
N13 14_664 Pb1 . N13 . 134.2(2) yes
O2 . Pb1 . N13 . 93.85(14) yes
N10 . Pb1 . N13 . 67.12(10) yes
Pb1 . O2 . S3 . 115.90(18) yes
O2 . S3 . O4 . 115.2(2) yes
O2 . S3 . O5 . 110.6(3) yes
O4 . S3 . O5 . 118.9(4) yes
O2 . S3 . C6 . 102.9(3) yes
O4 . S3 . C6 . 105.1(3) yes
O5 . S3 . C6 . 101.6(3) yes
S3 . C6 . F7 . 109.6(4) yes
S3 . C6 . F8 . 110.6(5) yes
F7 . C6 . F8 . 109.3(5) yes
S3 . C6 . F9 . 109.9(4) yes
F7 . C6 . F9 . 110.3(6) yes
F8 . C6 . F9 . 107.1(7) yes
Pb1 . N10 . C11 14_664 119.7(4) yes
Pb1 . N10 . C11 . 119.7(4) yes
C11 14_664 N10 . C11 . 120.7(8) yes
N10 . C11 . C12 . 118.0(5) yes
N10 . C11 . C21 . 120.3(5) yes
C12 . C11 . C21 . 121.7(4) yes
C11 . C12 . N13 . 121.9(5) yes
C11 . C12 . H121 . 118.3 no
N13 . C12 . H121 . 119.8 no
Pb1 . N13 . C12 . 113.4(4) yes
Pb1 . N13 . C14 . 124.2(3) yes
C12 . N13 . C14 . 122.4(5) yes
N13 . C14 . C15 . 122.4(4) yes
N13 . C14 . C20 . 118.6(4) yes
C15 . C14 . C20 . 118.9(4) yes
C14 . C15 . C16 . 120.5(4) yes
C14 . C15 . H151 . 119.8 no
C16 . C15 . H151 . 119.7 no
C15 . C16 . C17 . 119.7(4) yes
C15 . C16 . H161 . 120.3 no
C17 . C16 . H161 . 120.0 no
C16 . C17 . O18 . 122.3(5) yes
C16 . C17 . C19 . 121.1(5) yes
O18 . C17 . C19 . 116.5(4) yes
C17 . O18 . H181 . 115.5 no
C17 . C19 . C20 . 117.9(4) yes
C17 . C19 . H191 . 121.0 no
C20 . C19 . H191 . 121.1 no
C19 . C20 . C14 . 121.7(4) yes
C19 . C20 . H201 . 118.8 no
C14 . C20 . H201 . 119.5 no
C11 . C21 . C22 . 122.4(6) yes
C11 . C21 . H211 . 120.1 no
C22 . C21 . H211 . 117.5 no
C21 14_664 C22 . C21 . 113.8(9) yes
C21 14_664 C22 . H221 . 123.1 no
C21 . C22 . H221 . 123.1 no
O102 14_654 Pb101 . N113 14_654 90.52(13) yes
O102 14_654 Pb101 . O102 . 153.89(14) yes
N113 14_654 Pb101 . O102 . 79.49(13) yes
O102 14_654 Pb101 . N113 . 79.49(13) yes
N113 14_654 Pb101 . N113 . 134.9(2) yes
O102 . Pb101 . N113 . 90.52(13) yes
O102 14_654 Pb101 . N110 . 76.95(7) yes
N113 14_654 Pb101 . N110 . 67.43(10) yes
O102 . Pb101 . N110 . 76.95(7) yes
N113 . Pb101 . N110 . 67.43(10) yes
Pb101 . O102 . S103 . 117.36(16) yes
O102 . S103 . O105 . 111.7(3) yes
O102 . S103 . O104 . 114.7(2) yes
O105 . S103 . O104 . 118.3(3) yes
O102 . S103 . C106 . 101.9(2) yes
O105 . S103 . C106 . 102.5(3) yes
O104 . S103 . C106 . 105.3(3) yes
S103 . C106 . F107 . 110.3(4) yes
S103 . C106 . F109 . 110.2(4) yes
F107 . C106 . F109 . 107.7(4) yes
S103 . C106 . F108 . 110.9(4) yes
F107 . C106 . F108 . 108.4(4) yes
F109 . C106 . F108 . 109.1(5) yes
Pb101 . N113 . C112 . 113.7(5) yes
Pb101 . N113 . C114 . 124.8(3) yes
C112 . N113 . C114 . 121.6(5) yes
N113 . C112 . C111 . 121.3(6) yes
N113 . C112 . H1121 . 119.8 no
C111 . C112 . H1121 . 118.8 no
C112 . C111 . N110 . 117.2(5) yes
C112 . C111 . C121 . 121.9(5) yes
N110 . C111 . C121 . 120.9(6) yes
Pb101 . N110 . C111 14_654 120.4(4) yes
Pb101 . N110 . C111 . 120.4(4) yes
C111 14_654 N110 . C111 . 119.3(8) yes
C111 . C121 . C122 . 117.3(7) yes
C111 . C121 . H1211 . 120.3 no
C122 . C121 . H1211 . 122.4 no
C121 . C122 . C121 14_654 124.4(10) yes
C121 . C122 . H1221 . 117.8 no
C121 14_654 C122 . H1221 . 117.8 no
N113 . C114 . C115 . 125.0(4) yes
N113 . C114 . C120 . 117.7(4) yes
C115 . C114 . C120 . 117.2(4) yes
C114 . C115 . C116 . 121.4(4) yes
C114 . C115 . H1151 . 118.8 no
C116 . C115 . H1151 . 119.8 no
C115 . C116 . C117 . 121.2(4) yes
C115 . C116 . H1161 . 119.7 no
C117 . C116 . H1161 . 119.1 no
C116 . C117 . O118 . 123.5(5) yes
C116 . C117 . C119 . 117.5(5) yes
O118 . C117 . C119 . 118.9(4) yes
C117 . O118 . H1181 . 106.9 no
C117 . C119 . C120 . 121.0(4) yes
C117 . C119 . H1191 . 119.2 no
C120 . C119 . H1191 . 119.8 no
C114 . C120 . C119 . 121.6(4) yes
C114 . C120 . H1201 . 118.7 no
C119 . C120 . H1201 . 119.7 no

loop_
_geom_bond_atom_site_label_1
_geom_bond_site_symmetry_1
_geom_bond_atom_site_label_2
_geom_bond_site_symmetry_2
_geom_bond_distance
_geom_bond_publ_flag
Pb1 . O2 14_664 2.484(3) yes
Pb1 . N13 14_664 2.580(4) yes
Pb1 . O2 . 2.484(3) yes
Pb1 . N10 . 2.381(9) yes
Pb1 . N13 . 2.580(4) yes
O2 . S3 . 1.442(3) yes
S3 . O4 . 1.394(4) yes
S3 . O5 . 1.433(4) yes
S3 . C6 . 1.809(6) yes
C6 . F7 . 1.321(8) yes
C6 . F8 . 1.310(7) yes
C6 . F9 . 1.309(8) yes
N10 . C11 14_664 1.346(6) yes
N10 . C11 . 1.346(6) yes
C11 . C12 . 1.442(7) yes
C11 . C21 . 1.372(6) yes
C12 . N13 . 1.273(5) yes
C12 . H121 . 0.932 no
N13 . C14 . 1.428(6) yes
C14 . C15 . 1.381(6) yes
C14 . C20 . 1.355(6) yes
C15 . C16 . 1.368(6) yes
C15 . H151 . 0.928 no
C16 . C17 . 1.370(6) yes
C16 . H161 . 0.929 no
C17 . O18 . 1.377(5) yes
C17 . C19 . 1.369(7) yes
O18 . H181 . 0.813 no
C19 . C20 . 1.395(6) yes
C19 . H191 . 0.932 no
C20 . H201 . 0.931 no
C21 . C22 . 1.416(8) yes
C21 . H211 . 0.928 no
C22 . H221 . 0.964 no
Pb101 . O102 14_654 2.491(3) yes
Pb101 . N113 14_654 2.566(4) yes
Pb101 . O102 . 2.491(3) yes
Pb101 . N113 . 2.566(4) yes
Pb101 . N110 . 2.357(10) yes
O102 . S103 . 1.461(3) yes
S103 . O105 . 1.440(4) yes
S103 . O104 . 1.429(4) yes
S103 . C106 . 1.837(6) yes
C106 . F107 . 1.318(6) yes
C106 . F109 . 1.323(6) yes
C106 . F108 . 1.324(5) yes
N113 . C112 . 1.276(5) yes
N113 . C114 . 1.410(6) yes
C112 . C111 . 1.454(7) yes
C112 . H1121 . 0.926 no
C111 . N110 . 1.353(7) yes
C111 . C121 . 1.407(6) yes
C121 . C122 . 1.334(7) yes
C121 . H1211 . 0.929 no
C122 . H1221 . 0.924 no
C114 . C115 . 1.401(6) yes
C114 . C120 . 1.391(6) yes
C115 . C116 . 1.366(7) yes
C115 . H1151 . 0.928 no
C116 . C117 . 1.402(7) yes
C116 . H1161 . 0.934 no
C117 . O118 . 1.328(6) yes
C117 . C119 . 1.392(7) yes
O118 . H1181 . 0.814 no
C119 . C120 . 1.377(7) yes
C119 . H1191 . 0.931 no
C120 . H1201 . 0.933 no

loop_
_geom_hbond_atom_site_label_D
_geom_hbond_site_symmetry_D
_geom_hbond_atom_site_label_H
_geom_hbond_site_symmetry_H
_geom_hbond_atom_site_label_A
_geom_hbond_site_symmetry_A
_geom_hbond_angle_DHA
_geom_hbond_distance_DH
_geom_hbond_distance_HA
_geom_hbond_distance_DA
_geom_hbond_publ_flag
C119 . H1191 . O18 11_464 131 0.93 2.53 3.220(7) yes
O118 . H1181 . O105 15_664 160 0.81 2.01 2.792(7) yes
O18 . H181 . O5 15_674 166 0.81 1.97 2.765(7) yes
